data_1545515
loop_
_publ_author_name
'Janhsen, B.'
'Daniliuc, C. G.'
'Studer, A.'

_publ_section_title
;
 Intra- versus intermolecular electron transfer in radical nucleophilic
 aromatic substitution of dihalo(hetero)arenes -- a tool for estimating
 \p-conjugation in aromatic systems
;
_journal_issue 5
_journal_name_full 'Chem. Sci.'
_journal_page_first 3547
_journal_paper_doi 10.1039/C7SC00100B
_journal_volume 8
_journal_year 2017
_chemical_absolute_configuration ad
_chemical_formula_sum 'C16 H16 I2'
_chemical_formula_weight 462.09
_chemical_name_systematic
; 
 ? 
;
_space_group_IT_number 7
_symmetry_cell_setting monoclinic
_symmetry_space_group_name_Hall 'P -2yc'
_symmetry_space_group_name_H-M 'P 1 c 1'
_atom_sites_solution_hydrogens geom
_atom_sites_solution_primary direct
_atom_sites_solution_secondary difmap
_audit_creation_method SHELXL-97
_audit_update_record
;
2017-01-09 deposited with the CCDC.
2017-02-23 downloaded from the CCDC.
;
_cell_angle_alpha 90.00
_cell_angle_beta 92.762(4)
_cell_angle_gamma 90.00
_cell_formula_units_Z 4
_cell_length_a 8.4867(2)
_cell_length_b 11.5788(2)
_cell_length_c 16.5698(4)
_cell_measurement_reflns_used 4202
_cell_measurement_temperature 223(2)
_cell_measurement_theta_max 28.28
_cell_measurement_theta_min 4.08
_cell_volume 1626.35(6)
_computing_cell_refinement 'Collect (Nonius B.V., 1998)'
_computing_data_collection 'Collect (Nonius B.V., 1998)'
_computing_data_reduction 'Denzo-SMN (Otwinowski & Minor, 1997)'
_computing_molecular_graphics 'XP (BrukerAXS, 2000)'
_computing_publication_material 'SHELXL-97 (Sheldrick, 1997)'
_computing_structure_refinement 'SHELXL-97 (Sheldrick, 1997)'
_computing_structure_solution 'SHELXS-97 (Sheldrick, 1990)'
_diffrn_ambient_temperature 223(2)
_diffrn_measured_fraction_theta_full 0.978
_diffrn_measured_fraction_theta_max 0.978
_diffrn_measurement_device_type 'Nonius KappaCCD APEXII'
_diffrn_measurement_method '\w and \f scans'
_diffrn_radiation_monochromator 'Montel mirror'
_diffrn_radiation_source 'rotating anode Nonius FR591'
_diffrn_radiation_type MoK\a
_diffrn_radiation_wavelength 0.71073
_diffrn_reflns_av_R_equivalents 0.035
_diffrn_reflns_av_sigmaI/netI 0.0289
_diffrn_reflns_limit_h_max 11
_diffrn_reflns_limit_h_min -11
_diffrn_reflns_limit_k_max 15
_diffrn_reflns_limit_k_min -10
_diffrn_reflns_limit_l_max 22
_diffrn_reflns_limit_l_min -22
_diffrn_reflns_number 13607
_diffrn_reflns_theta_full 28.24
_diffrn_reflns_theta_max 28.24
_diffrn_reflns_theta_min 4.09
_exptl_absorpt_coefficient_mu 3.850
_exptl_absorpt_correction_T_max 0.6345
_exptl_absorpt_correction_T_min 0.4713
_exptl_absorpt_correction_type multi-scan
_exptl_absorpt_process_details 'Denzo (Otwinowski, Borek, Majewski & Minor, 2003)'
_exptl_crystal_colour colourless
_exptl_crystal_density_diffrn 1.887
_exptl_crystal_density_method 'not measured'
_exptl_crystal_description prism
_exptl_crystal_F_000 872
_exptl_crystal_size_max 0.23
_exptl_crystal_size_mid 0.20
_exptl_crystal_size_min 0.13
_refine_diff_density_max 0.461
_refine_diff_density_min -0.904
_refine_diff_density_rms 0.108
_refine_ls_abs_structure_details 'Flack H D (1983), Acta Cryst. A39, 876-881'
_refine_ls_abs_structure_Flack 0.49(3)
_refine_ls_extinction_method none
_refine_ls_goodness_of_fit_ref 1.070
_refine_ls_hydrogen_treatment constr
_refine_ls_matrix_type full
_refine_ls_number_parameters 344
_refine_ls_number_reflns 6158
_refine_ls_number_restraints 21
_refine_ls_restrained_S_all 1.069
_refine_ls_R_factor_all 0.0357
_refine_ls_R_factor_gt 0.0335
_refine_ls_shift/su_max 0.001
_refine_ls_shift/su_mean 0.000
_refine_ls_structure_factor_coef Fsqd
_refine_ls_weighting_details 'calc w=1/[\s^2^(Fo^2^)+(0.0260P)^2^+4.0991P] where P=(Fo^2^+2Fc^2^)/3'
_refine_ls_weighting_scheme calc
_refine_ls_wR_factor_gt 0.0767
_refine_ls_wR_factor_ref 0.0786
_reflns_number_gt 5928
_reflns_number_total 6158
_reflns_threshold_expression >2sigma(I)
_cod_data_source_file c7sc00100b2.cif
_cod_data_source_block stu8016
_cod_depositor_comments 'Adding full bibliography for 1545515--1545516.cif.'
_cod_original_sg_symbol_H-M Pc
_cod_database_code 1545515

loop_
_symmetry_equiv_pos_as_xyz
'x, y, z'
'x, -y, z+1/2'

loop_
_atom_site_label
_atom_site_type_symbol
_atom_site_fract_x
_atom_site_fract_y
_atom_site_fract_z
_atom_site_U_iso_or_equiv
_atom_site_adp_type
_atom_site_occupancy
_atom_site_symmetry_multiplicity
_atom_site_calc_flag
_atom_site_refinement_flags
_atom_site_disorder_assembly
_atom_site_disorder_group
I1A I 0.97588(11) 0.15193(4) -0.61682(5) 0.04871(12) Uani 1 1 d . . .
C7A C 0.3498(8) 0.1818(6) -0.1860(4) 0.0411(15) Uani 1 1 d D . .
I2A I 0.2156(5) 0.1745(6) -0.0814(2) 0.0551(6) Uani 0.76(3) 1 d PDU A 1
I2C I 0.188(2) 0.204(2) -0.0945(12) 0.057(3) Uani 0.24(3) 1 d PDU A 2
C1A C 0.8270(7) 0.1585(6) -0.5196(4) 0.0362(13) Uani 1 1 d . . .
C2A C 0.8136(7) 0.2608(6) -0.4789(4) 0.0405(14) Uani 1 1 d . . .
H2A H 0.8697 0.3262 -0.4950 0.049 Uiso 1 1 calc R . .
C3A C 0.7163(8) 0.2676(6) -0.4132(4) 0.0416(14) Uani 1 1 d . . .
C4A C 0.6347(7) 0.1688(5) -0.3907(3) 0.0342(13) Uani 1 1 d . . .
C5A C 0.6463(7) 0.0665(5) -0.4332(3) 0.0325(11) Uani 1 1 d . . .
C6A C 0.7452(7) 0.0611(5) -0.4984(3) 0.0328(12) Uani 1 1 d . . .
H6A H 0.7556 -0.0081 -0.5274 0.039 Uiso 1 1 calc R . .
C8A C 0.5080(8) 0.1657(6) -0.1750(4) 0.0426(15) Uani 1 1 d . A .
H8A H 0.5536 0.1579 -0.1224 0.051 Uiso 1 1 calc R . .
C9A C 0.6037(8) 0.1608(6) -0.2417(4) 0.0402(14) Uani 1 1 d . . .
C10A C 0.5331(8) 0.1744(5) -0.3187(4) 0.0377(13) Uani 1 1 d . A .
C11A C 0.3703(7) 0.1936(6) -0.3297(4) 0.0384(13) Uani 1 1 d . . .
C12A C 0.2790(7) 0.1956(6) -0.2617(4) 0.0424(14) Uani 1 1 d . A .
H12A H 0.1693 0.2064 -0.2677 0.051 Uiso 1 1 calc R . .
C13A C 0.7040(12) 0.3809(7) -0.3687(6) 0.068(2) Uani 1 1 d . . .
H13A H 0.7740 0.4371 -0.3916 0.101 Uiso 1 1 calc R . .
H13B H 0.7338 0.3695 -0.3120 0.101 Uiso 1 1 calc R . .
H13C H 0.5962 0.4089 -0.3740 0.101 Uiso 1 1 calc R . .
C14A C 0.5590(8) -0.0407(6) -0.4090(4) 0.0459(15) Uani 1 1 d . . .
H14A H 0.4483 -0.0225 -0.4042 0.069 Uiso 1 1 calc R . .
H14B H 0.6030 -0.0686 -0.3575 0.069 Uiso 1 1 calc R . .
H14C H 0.5695 -0.1000 -0.4498 0.069 Uiso 1 1 calc R . .
C15A C 0.7796(8) 0.1414(8) -0.2267(4) 0.056(2) Uani 1 1 d . A .
H15A H 0.8367 0.2085 -0.2448 0.083 Uiso 1 1 calc R . .
H15B H 0.8116 0.0738 -0.2564 0.083 Uiso 1 1 calc R . .
H15C H 0.8028 0.1296 -0.1695 0.083 Uiso 1 1 calc R . .
C16A C 0.2934(9) 0.2136(8) -0.4128(4) 0.0545(18) Uani 1 1 d . A .
H16A H 0.1859 0.2400 -0.4075 0.082 Uiso 1 1 calc R . .
H16B H 0.2927 0.1420 -0.4431 0.082 Uiso 1 1 calc R . .
H16C H 0.3524 0.2716 -0.4409 0.082 Uiso 1 1 calc R . .
I1B I 1.80304(12) 0.66807(5) -0.50668(5) 0.05532(13) Uani 1 1 d . . .
I2B I 1.02049(11) 0.07624(4) -0.88379(5) 0.04529(11) Uani 1 1 d . . .
C1B C 1.6622(8) 0.5548(6) -0.5775(4) 0.0401(14) Uani 1 1 d . . .
C2B C 1.5077(8) 0.5407(6) -0.5589(5) 0.0468(15) Uani 1 1 d . . .
H2B H 1.4692 0.5804 -0.5145 0.056 Uiso 1 1 calc R . .
C3B C 1.4073(8) 0.4690(6) -0.6044(4) 0.0412(13) Uani 1 1 d . . .
C4B C 1.4678(7) 0.4099(6) -0.6696(4) 0.0379(13) Uani 1 1 d . . .
C5B C 1.6273(8) 0.4218(6) -0.6882(4) 0.0412(14) Uani 1 1 d . . .
C6B C 1.7216(7) 0.4978(6) -0.6404(4) 0.0428(14) Uani 1 1 d . . .
H6B H 1.8276 0.5091 -0.6525 0.051 Uiso 1 1 calc R . .
C7B C 1.1730(7) 0.1863(6) -0.8150(3) 0.0352(12) Uani 1 1 d . . .
C8B C 1.2677(7) 0.1393(6) -0.7527(4) 0.0348(12) Uani 1 1 d . . .
H8B H 1.2668 0.0593 -0.7429 0.042 Uiso 1 1 calc R . .
C9B C 1.3638(7) 0.2119(5) -0.7048(3) 0.0342(12) Uani 1 1 d . . .
C10B C 1.3624(7) 0.3312(6) -0.7203(4) 0.0358(13) Uani 1 1 d . . .
C11B C 1.2674(9) 0.3757(6) -0.7837(4) 0.0454(15) Uani 1 1 d . . .
C12B C 1.1724(8) 0.3022(6) -0.8306(4) 0.0446(15) Uani 1 1 d . . .
H12B H 1.1074 0.3320 -0.8731 0.054 Uiso 1 1 calc R . .
C13B C 1.2377(8) 0.4551(7) -0.5832(6) 0.058(2) Uani 1 1 d . . .
H13D H 1.2153 0.3740 -0.5747 0.087 Uiso 1 1 calc R . .
H13E H 1.1691 0.4845 -0.6271 0.087 Uiso 1 1 calc R . .
H13F H 1.2194 0.4980 -0.5343 0.087 Uiso 1 1 calc R . .
C14B C 1.6911(9) 0.3574(7) -0.7589(5) 0.0517(17) Uani 1 1 d . . .
H14D H 1.6281 0.3757 -0.8076 0.078 Uiso 1 1 calc R . .
H14E H 1.6866 0.2750 -0.7488 0.078 Uiso 1 1 calc R . .
H14F H 1.7997 0.3802 -0.7656 0.078 Uiso 1 1 calc R . .
C15B C 1.4648(8) 0.1600(6) -0.6373(4) 0.0448(15) Uani 1 1 d . . .
H15D H 1.5710 0.1487 -0.6550 0.067 Uiso 1 1 calc R . .
H15E H 1.4209 0.0863 -0.6221 0.067 Uiso 1 1 calc R . .
H15F H 1.4677 0.2116 -0.5911 0.067 Uiso 1 1 calc R . .
C16B C 1.2633(12) 0.5045(7) -0.8023(6) 0.074(3) Uani 1 1 d . . .
H16D H 1.2005 0.5178 -0.8519 0.110 Uiso 1 1 calc R . .
H16E H 1.3699 0.5321 -0.8086 0.110 Uiso 1 1 calc R . .
H16F H 1.2170 0.5455 -0.7582 0.110 Uiso 1 1 calc R . .

loop_
_atom_site_aniso_label
_atom_site_aniso_U_11
_atom_site_aniso_U_22
_atom_site_aniso_U_33
_atom_site_aniso_U_23
_atom_site_aniso_U_13
_atom_site_aniso_U_12
I1A 0.0468(2) 0.0589(3) 0.0415(2) -0.0008(2) 0.01335(17) -0.0007(2)
C7A 0.049(4) 0.038(4) 0.038(3) -0.011(3) 0.020(3) -0.004(3)
I2A 0.0553(8) 0.0623(13) 0.0496(7) -0.0051(8) 0.0219(6) -0.0027(9)
I2C 0.056(4) 0.064(5) 0.054(3) -0.014(3) 0.026(3) -0.013(3)
C1A 0.029(3) 0.047(4) 0.033(3) 0.002(2) 0.000(2) 0.007(2)
C2A 0.043(3) 0.037(3) 0.042(3) -0.001(3) 0.007(3) -0.006(3)
C3A 0.052(4) 0.031(3) 0.042(3) -0.002(3) 0.010(3) -0.005(3)
C4A 0.037(3) 0.036(3) 0.030(3) 0.001(2) 0.005(2) 0.006(2)
C5A 0.035(3) 0.031(3) 0.031(3) 0.002(2) -0.001(2) 0.002(2)
C6A 0.036(3) 0.036(3) 0.026(2) -0.002(2) 0.002(2) 0.004(2)
C8A 0.053(4) 0.045(4) 0.030(3) -0.001(3) 0.007(3) 0.000(3)
C9A 0.039(3) 0.045(4) 0.036(3) 0.001(3) 0.002(2) 0.002(3)
C10A 0.044(3) 0.032(3) 0.037(3) -0.002(2) 0.001(3) 0.000(3)
C11A 0.043(3) 0.033(3) 0.039(3) 0.002(3) 0.002(2) 0.004(3)
C12A 0.030(3) 0.043(4) 0.054(4) -0.003(3) 0.004(3) 0.004(3)
C13A 0.102(7) 0.036(4) 0.068(5) -0.011(4) 0.037(5) -0.004(4)
C14A 0.046(4) 0.038(4) 0.054(4) -0.003(3) 0.005(3) -0.003(3)
C15A 0.039(3) 0.089(6) 0.038(3) 0.003(4) -0.004(3) 0.015(4)
C16A 0.045(3) 0.071(5) 0.047(4) 0.005(4) -0.005(3) 0.013(3)
I1B 0.0574(3) 0.0530(3) 0.0538(3) 0.0036(2) -0.0159(2) -0.0215(2)
I2B 0.0472(2) 0.0495(3) 0.03829(18) -0.00184(18) -0.00710(15) -0.01173(19)
C1B 0.043(3) 0.032(3) 0.045(3) 0.006(3) -0.008(3) -0.005(3)
C2B 0.044(3) 0.045(4) 0.052(4) -0.004(3) -0.003(3) -0.005(3)
C3B 0.040(3) 0.035(3) 0.048(3) 0.003(3) 0.000(2) 0.001(3)
C4B 0.039(3) 0.033(3) 0.041(3) 0.003(3) -0.005(2) -0.004(3)
C5B 0.042(3) 0.041(4) 0.041(3) 0.008(3) 0.000(2) -0.002(3)
C6B 0.033(3) 0.048(4) 0.047(3) 0.009(3) -0.002(2) -0.007(3)
C7B 0.036(3) 0.040(3) 0.030(3) -0.001(2) -0.002(2) -0.005(2)
C8B 0.035(3) 0.035(3) 0.035(3) 0.002(2) 0.000(2) 0.005(2)
C9B 0.033(3) 0.036(3) 0.034(3) 0.003(2) 0.003(2) 0.003(2)
C10B 0.032(3) 0.041(4) 0.035(3) 0.002(2) -0.001(2) -0.001(2)
C11B 0.057(4) 0.030(3) 0.048(4) 0.011(3) -0.013(3) -0.005(3)
C12B 0.049(4) 0.042(4) 0.041(3) 0.009(3) -0.014(3) -0.003(3)
C13B 0.043(4) 0.054(5) 0.076(5) -0.008(4) 0.001(3) -0.009(3)
C14B 0.056(4) 0.054(4) 0.045(4) 0.007(3) 0.001(3) -0.008(3)
C15B 0.048(3) 0.043(4) 0.042(3) 0.007(3) -0.011(3) 0.004(3)
C16B 0.088(6) 0.036(4) 0.093(7) 0.019(4) -0.039(5) -0.015(4)

loop_
_atom_type_symbol
_atom_type_description
_atom_type_scat_dispersion_real
_atom_type_scat_dispersion_imag
_atom_type_scat_source
C C 0.0033 0.0016 'International Tables Vol C Tables 4.2.6.8 and 6.1.1.4'
H H 0.0000 0.0000 'International Tables Vol C Tables 4.2.6.8 and 6.1.1.4'
I I -0.4742 1.8119 'International Tables Vol C Tables 4.2.6.8 and 6.1.1.4'

loop_
_geom_angle_atom_site_label_1
_geom_angle_atom_site_label_2
_geom_angle_atom_site_label_3
_geom_angle
C8A C7A C12A 121.6(6)
C8A C7A I2C 126.5(9)
C12A C7A I2C 111.7(10)
C8A C7A I2A 116.8(5)
C12A C7A I2A 121.5(5)
I2C C7A I2A 12.6(8)
C2A C1A C6A 121.7(6)
C2A C1A I1A 118.5(5)
C6A C1A I1A 119.7(5)
C1A C2A C3A 119.9(6)
C1A C2A H2A 120.1
C3A C2A H2A 120.1
C4A C3A C2A 118.7(6)
C4A C3A C13A 122.3(6)
C2A C3A C13A 119.1(6)
C5A C4A C3A 121.1(5)
C5A C4A C10A 119.8(5)
C3A C4A C10A 119.1(5)
C4A C5A C6A 119.4(5)
C4A C5A C14A 121.4(5)
C6A C5A C14A 119.2(6)
C1A C6A C5A 119.2(5)
C1A C6A H6A 120.4
C5A C6A H6A 120.4
C7A C8A C9A 120.3(6)
C7A C8A H8A 119.8
C9A C8A H8A 119.8
C10A C9A C8A 118.5(6)
C10A C9A C15A 122.9(6)
C8A C9A C15A 118.6(6)
C9A C10A C11A 121.0(6)
C9A C10A C4A 118.9(6)
C11A C10A C4A 120.1(5)
C12A C11A C10A 118.6(6)
C12A C11A C16A 120.0(6)
C10A C11A C16A 121.4(6)
C7A C12A C11A 120.0(6)
C7A C12A H12A 120.0
C11A C12A H12A 120.0
C3A C13A H13A 109.5
C3A C13A H13B 109.5
H13A C13A H13B 109.5
C3A C13A H13C 109.5
H13A C13A H13C 109.5
H13B C13A H13C 109.5
C5A C14A H14A 109.5
C5A C14A H14B 109.5
H14A C14A H14B 109.5
C5A C14A H14C 109.5
H14A C14A H14C 109.5
H14B C14A H14C 109.5
C9A C15A H15A 109.5
C9A C15A H15B 109.5
H15A C15A H15B 109.5
C9A C15A H15C 109.5
H15A C15A H15C 109.5
H15B C15A H15C 109.5
C11A C16A H16A 109.5
C11A C16A H16B 109.5
H16A C16A H16B 109.5
C11A C16A H16C 109.5
H16A C16A H16C 109.5
H16B C16A H16C 109.5
C6B C1B C2B 120.8(6)
C6B C1B I1B 120.9(5)
C2B C1B I1B 118.3(5)
C1B C2B C3B 121.2(7)
C1B C2B H2B 119.4
C3B C2B H2B 119.4
C2B C3B C4B 118.3(6)
C2B C3B C13B 120.4(7)
C4B C3B C13B 121.2(6)
C3B C4B C5B 120.9(6)
C3B C4B C10B 119.8(6)
C5B C4B C10B 119.3(6)
C6B C5B C4B 117.7(6)
C6B C5B C14B 122.0(6)
C4B C5B C14B 120.4(6)
C1B C6B C5B 121.1(6)
C1B C6B H6B 119.5
C5B C6B H6B 119.5
C12B C7B C8B 121.5(6)
C12B C7B I2B 119.6(4)
C8B C7B I2B 118.9(5)
C7B C8B C9B 119.3(6)
C7B C8B H8B 120.4
C9B C8B H8B 120.4
C8B C9B C10B 119.4(5)
C8B C9B C15B 118.7(6)
C10B C9B C15B 121.9(6)
C11B C10B C9B 120.1(6)
C11B C10B C4B 120.3(6)
C9B C10B C4B 119.6(5)
C12B C11B C10B 119.7(6)
C12B C11B C16B 118.8(6)
C10B C11B C16B 121.4(6)
C7B C12B C11B 120.1(6)
C7B C12B H12B 120.0
C11B C12B H12B 120.0
C3B C13B H13D 109.5
C3B C13B H13E 109.5
H13D C13B H13E 109.5
C3B C13B H13F 109.5
H13D C13B H13F 109.5
H13E C13B H13F 109.5
C5B C14B H14D 109.5
C5B C14B H14E 109.5
H14D C14B H14E 109.5
C5B C14B H14F 109.5
H14D C14B H14F 109.5
H14E C14B H14F 109.5
C9B C15B H15D 109.5
C9B C15B H15E 109.5
H15D C15B H15E 109.5
C9B C15B H15F 109.5
H15D C15B H15F 109.5
H15E C15B H15F 109.5
C11B C16B H16D 109.5
C11B C16B H16E 109.5
H16D C16B H16E 109.5
C11B C16B H16F 109.5
H16D C16B H16F 109.5
H16E C16B H16F 109.5

loop_
_geom_bond_atom_site_label_1
_geom_bond_atom_site_label_2
_geom_bond_distance
I1A C1A 2.095(6)
C7A C8A 1.359(10)
C7A C12A 1.374(10)
C7A I2C 2.111(9)
C7A I2A 2.120(6)
C1A C2A 1.371(9)
C1A C6A 1.379(9)
C2A C3A 1.399(9)
C2A H2A 0.9400
C3A C4A 1.397(9)
C3A C13A 1.511(10)
C4A C5A 1.384(8)
C4A C10A 1.507(7)
C5A C6A 1.401(8)
C5A C14A 1.510(9)
C6A H6A 0.9400
C8A C9A 1.405(8)
C8A H8A 0.9400
C9A C10A 1.392(9)
C9A C15A 1.518(9)
C10A C11A 1.402(9)
C11A C12A 1.398(9)
C11A C16A 1.512(9)
C12A H12A 0.9400
C13A H13A 0.9700
C13A H13B 0.9700
C13A H13C 0.9700
C14A H14A 0.9700
C14A H14B 0.9700
C14A H14C 0.9700
C15A H15A 0.9700
C15A H15B 0.9700
C15A H15C 0.9700
C16A H16A 0.9700
C16A H16B 0.9700
C16A H16C 0.9700
I1B C1B 2.095(6)
I2B C7B 2.111(6)
C1B C6B 1.352(10)
C1B C2B 1.371(9)
C2B C3B 1.387(9)
C2B H2B 0.9400
C3B C4B 1.397(9)
C3B C13B 1.507(9)
C4B C5B 1.410(9)
C4B C10B 1.504(8)
C5B C6B 1.407(9)
C5B C14B 1.510(10)
C6B H6B 0.9400
C7B C12B 1.366(9)
C7B C8B 1.388(8)
C8B C9B 1.392(8)
C8B H8B 0.9400
C9B C10B 1.405(9)
C9B C15B 1.502(8)
C10B C11B 1.393(9)
C11B C12B 1.384(9)
C11B C16B 1.522(10)
C12B H12B 0.9400
C13B H13D 0.9700
C13B H13E 0.9700
C13B H13F 0.9700
C14B H14D 0.9700
C14B H14E 0.9700
C14B H14F 0.9700
C15B H15D 0.9700
C15B H15E 0.9700
C15B H15F 0.9700
C16B H16D 0.9700
C16B H16E 0.9700
C16B H16F 0.9700

loop_
_geom_torsion_atom_site_label_1
_geom_torsion_atom_site_label_2
_geom_torsion_atom_site_label_3
_geom_torsion_atom_site_label_4
_geom_torsion
C6A C1A C2A C3A 0.8(10)
I1A C1A C2A C3A -179.4(5)
C1A C2A C3A C4A 0.1(10)
C1A C2A C3A C13A 179.6(7)
C2A C3A C4A C5A -1.4(10)
C13A C3A C4A C5A 179.1(7)
C2A C3A C4A C10A 178.3(6)
C13A C3A C4A C10A -1.2(10)
C3A C4A C5A C6A 1.8(9)
C10A C4A C5A C6A -177.9(5)
C3A C4A C5A C14A 179.7(6)
C10A C4A C5A C14A 0.0(9)
C2A C1A C6A C5A -0.4(9)
I1A C1A C6A C5A 179.8(4)
C4A C5A C6A C1A -0.9(8)
C14A C5A C6A C1A -178.9(6)
C12A C7A C8A C9A -1.1(11)
I2C C7A C8A C9A -175.2(10)
I2A C7A C8A C9A 175.3(5)
C7A C8A C9A C10A 0.9(10)
C7A C8A C9A C15A -179.3(7)
C8A C9A C10A C11A 0.5(10)
C15A C9A C10A C11A -179.2(7)
C8A C9A C10A C4A -179.8(6)
C15A C9A C10A C4A 0.5(10)
C5A C4A C10A C9A 96.9(7)
C3A C4A C10A C9A -82.9(8)
C5A C4A C10A C11A -83.4(8)
C3A C4A C10A C11A 96.8(7)
C9A C10A C11A C12A -1.8(10)
C4A C10A C11A C12A 178.5(6)
C9A C10A C11A C16A 177.3(7)
C4A C10A C11A C16A -2.4(10)
C8A C7A C12A C11A -0.1(11)
I2C C7A C12A C11A 174.7(8)
I2A C7A C12A C11A -176.4(5)
C10A C11A C12A C7A 1.6(10)
C16A C11A C12A C7A -177.5(7)
C6B C1B C2B C3B -0.9(11)
I1B C1B C2B C3B 178.6(5)
C1B C2B C3B C4B 0.8(10)
C1B C2B C3B C13B -179.7(7)
C2B C3B C4B C5B 0.6(10)
C13B C3B C4B C5B -178.9(7)
C2B C3B C4B C10B 180.0(6)
C13B C3B C4B C10B 0.4(10)
C3B C4B C5B C6B -1.9(10)
C10B C4B C5B C6B 178.8(6)
C3B C4B C5B C14B -180.0(6)
C10B C4B C5B C14B 0.7(9)
C2B C1B C6B C5B -0.5(10)
I1B C1B C6B C5B -179.9(5)
C4B C5B C6B C1B 1.8(10)
C14B C5B C6B C1B 179.9(6)
C12B C7B C8B C9B 0.2(9)
I2B C7B C8B C9B -177.3(4)
C7B C8B C9B C10B 0.4(9)
C7B C8B C9B C15B 179.6(6)
C8B C9B C10B C11B -1.0(9)
C15B C9B C10B C11B 179.8(6)
C8B C9B C10B C4B -179.1(5)
C15B C9B C10B C4B 1.7(9)
C3B C4B C10B C11B 84.7(8)
C5B C4B C10B C11B -96.0(8)
C3B C4B C10B C9B -97.3(7)
C5B C4B C10B C9B 82.0(8)
C9B C10B C11B C12B 1.1(10)
C4B C10B C11B C12B 179.2(6)
C9B C10B C11B C16B -179.8(7)
C4B C10B C11B C16B -1.8(11)
C8B C7B C12B C11B -0.1(10)
I2B C7B C12B C11B 177.4(5)
C10B C11B C12B C7B -0.6(11)
C16B C11B C12B C7B -179.7(8)
